data_7011257
loop_
_publ_author_name
'Ramos, M. Lu\'isa'
'Pereira, Mariette M.'
'Beja, Ana Matos'
'Silva, Manuela R.'
'Paix\~ao, Jos\'e A.'
'Gil, Victor M. S.'

_publ_section_title
;
 NMR and X-ray diffraction studies of the complexation of D-(--)quinic
 acid with tungsten(vi) and molybdenum(vi)
;
_journal_issue 10
_journal_name_full 'Journal of the Chemical Society, Dalton Transactions'
_journal_page_first 2126
_journal_paper_doi 10.1039/b109564c
_journal_year 2002
_chemical_formula_sum 'C14 H29 K2 O18.5 W'
_chemical_formula_weight 755.42
_chemical_name_systematic
; 
potassium bis-quinato tungstate hydrate 
;
_space_group_IT_number 18
_symmetry_cell_setting orthorhombic
_symmetry_space_group_name_Hall 'P 2 2ab'
_symmetry_space_group_name_H-M 'P 21 21 2'
_atom_sites_solution_hydrogens geom
_atom_sites_solution_primary direct
_atom_sites_solution_secondary difmap
_audit_creation_method SHELXL-97
_cell_angle_alpha 90.00
_cell_angle_beta 90.00
_cell_angle_gamma 90.00
_cell_formula_units_Z 4
_cell_length_a 16.8239(13)
_cell_length_b 17.772(2)
_cell_length_c 8.217(4)
_cell_measurement_reflns_used 25
_cell_measurement_temperature 293(2)
_cell_measurement_theta_max 18.07
_cell_measurement_theta_min 5.44
_cell_volume 2456.8(12)
_computing_cell_refinement 'CAD-4 software (Enraf-Nonius, 1989)'
_computing_data_collection 'CAD-4 software (Enraf-Nonius, 1989)'
_computing_data_reduction 'HELENA (Spek, 1997)'
_computing_molecular_graphics 'ORTEPII (Johnson, 1976)'
_computing_publication_material 'SHELXL-97 (Sheldrick, 1997)'
_computing_structure_refinement 'SHELXL-97 (Sheldrick, 1997)'
_computing_structure_solution 'SHELXS-97 (Sheldrick, 1990)'
_diffrn_ambient_temperature 293(2)
_diffrn_measured_fraction_theta_full 0.996
_diffrn_measured_fraction_theta_max 0.996
_diffrn_measurement_device_type 'Enraf-Nonius CAD-4 diffractometer'
_diffrn_measurement_method 'profile data from \w-2\q scans'
_diffrn_radiation_monochromator graphite
_diffrn_radiation_source 'fine-focus sealed tube'
_diffrn_radiation_type MoK\a
_diffrn_radiation_wavelength 0.71073
_diffrn_reflns_av_R_equivalents 0.0404
_diffrn_reflns_av_sigmaI/netI 0.0204
_diffrn_reflns_limit_h_max 0
_diffrn_reflns_limit_h_min -20
_diffrn_reflns_limit_k_max 21
_diffrn_reflns_limit_k_min -21
_diffrn_reflns_limit_l_max 0
_diffrn_reflns_limit_l_min -9
_diffrn_reflns_number 4914
_diffrn_reflns_theta_full 24.99
_diffrn_reflns_theta_max 24.99
_diffrn_reflns_theta_min 2.99
_diffrn_standards_decay_% 1
_diffrn_standards_interval_time 180
_diffrn_standards_number 3
_exptl_absorpt_coefficient_mu 5.125
_exptl_absorpt_correction_T_max 0.9154
_exptl_absorpt_correction_T_min 0.7921
_exptl_absorpt_correction_type psi-scan
_exptl_absorpt_process_details
;
North, A.C., Phillips, D.C. & Mattews, F.S. (1968). Acta Cryst., A24,
351-359.
;
_exptl_crystal_colour transparent
_exptl_crystal_density_diffrn 2.042
_exptl_crystal_density_method 'not measured'
_exptl_crystal_description prism
_exptl_crystal_F_000 1492
_exptl_crystal_size_max 0.34
_exptl_crystal_size_mid 0.15
_exptl_crystal_size_min 0.14
_refine_diff_density_max 0.508
_refine_diff_density_min -0.846
_refine_diff_density_rms 0.074
_refine_ls_abs_structure_details 'Flack H D (1983), Acta Cryst. A39, 876-881'
_refine_ls_abs_structure_Flack -0.007(10)
_refine_ls_extinction_method none
_refine_ls_goodness_of_fit_ref 1.006
_refine_ls_hydrogen_treatment mixed
_refine_ls_matrix_type full
_refine_ls_number_parameters 322
_refine_ls_number_reflns 4300
_refine_ls_number_restraints 0
_refine_ls_restrained_S_all 1.006
_refine_ls_R_factor_all 0.0309
_refine_ls_R_factor_gt 0.0267
_refine_ls_shift/su_max 0.000
_refine_ls_shift/su_mean 0.000
_refine_ls_structure_factor_coef Fsqd
_refine_ls_weighting_details 'calc w=1/[\s^2^(Fo^2^)+(0.0353P)^2^+11.5538P] where P=(Fo^2^+2Fc^2^)/3'
_refine_ls_weighting_scheme calc
_refine_ls_wR_factor_gt 0.0668
_refine_ls_wR_factor_ref 0.0686
_reflns_number_gt 4016
_reflns_number_total 4300
_reflns_threshold_expression I>2\s(I)
_cod_data_source_file b109564c.txt
_cod_data_source_block tun
_cod_original_sg_symbol_H-M P21212
_cod_original_formula_sum 'C14 H29 K2 O18.50 W'
_cod_database_code 7011257

loop_
_symmetry_equiv_pos_as_xyz
'x, y, z'
'-x, -y, z'
'x+1/2, -y+1/2, -z'
'-x+1/2, y+1/2, -z'

loop_
_atom_site_label
_atom_site_type_symbol
_atom_site_fract_x
_atom_site_fract_y
_atom_site_fract_z
_atom_site_U_iso_or_equiv
_atom_site_adp_type
_atom_site_occupancy
_atom_site_symmetry_multiplicity
_atom_site_calc_flag
_atom_site_refinement_flags
_atom_site_disorder_assembly
_atom_site_disorder_group
W1 W 0.375252(15) 0.136867(13) 0.12112(3) 0.02407(8) Uani 1 1 d . . .
K1 K 0.27258(9) 0.28061(9) 0.3830(2) 0.0375(3) Uani 1 1 d . . .
K3 K 0.5000 0.0000 -0.0629(3) 0.0358(5) Uani 1 2 d S . .
K2 K 0.3646(3) 0.3916(3) 0.7563(6) 0.0427(18) Uiso 0.499(16) 1 d P . .
O8 O -0.3878(11) -0.3740(10) 0.802(2) 0.043(5) Uiso 0.45(4) 1 d P . .
O7 O -0.3625(6) -0.6235(6) 0.8821(14) 0.042(3) Uiso 0.450(14) 1 d P . .
O6 O -0.3494(6) -0.5535(7) 0.7820(14) 0.053(4) Uiso 0.550(14) 1 d P . .
O3 O 0.4182(4) 0.4873(4) 1.0266(8) 0.0568(16) Uani 1 1 d . . .
O4 O 0.2350(4) 0.3285(4) 0.0698(7) 0.0510(15) Uani 1 1 d . . .
O5 O 0.1962(6) 0.4298(5) 0.8259(9) 0.094(3) Uani 1 1 d . . .
O1 O 0.2835(3) 0.1463(3) 0.2175(6) 0.0370(12) Uani 1 1 d . . .
O1A O 0.3523(3) 0.0813(2) -0.0763(5) 0.0275(10) Uani 1 1 d . . .
O1B O 0.4221(3) 0.2176(3) 0.2443(5) 0.0264(10) Uani 1 1 d . . .
O2 O 0.4161(3) 0.0562(3) 0.2082(6) 0.0411(13) Uani 1 1 d . . .
O3A O 0.1490(3) -0.0060(4) -0.3323(7) 0.0475(15) Uani 1 1 d . . .
H3A H 0.1235 0.0025 -0.2493 0.071 Uiso 1 1 calc R . .
O3B O 0.5916(3) 0.2097(3) 0.6324(7) 0.0411(12) Uani 1 1 d . . .
H3B H 0.5832 0.2264 0.7239 0.062 Uiso 1 1 calc R . .
O4A O 0.2685(3) -0.0824(3) -0.5031(6) 0.0394(12) Uani 1 1 d . . .
H4A H 0.2950 -0.0908 -0.5848 0.059 Uiso 1 1 calc R . .
O4B O 0.5253(4) 0.3580(4) 0.6745(7) 0.0580(16) Uani 1 1 d . . .
H4B H 0.5537 0.3384 0.7436 0.087 Uiso 1 1 calc R . .
O5A O 0.3989(3) -0.0423(3) -0.3016(6) 0.0355(12) Uani 1 1 d . . .
H5A H 0.3921 -0.0857 -0.3327 0.053 Uiso 1 1 calc R . .
O5B O 0.4106(3) 0.3595(3) 0.4426(6) 0.0385(11) Uani 1 1 d . . .
H5B H 0.3819 0.3793 0.3743 0.058 Uiso 1 1 calc R . .
O71A O 0.3434(3) 0.2220(3) -0.0574(5) 0.0291(11) Uani 1 1 d . . .
O72B O 0.5892(3) 0.2386(3) -0.0118(7) 0.0422(13) Uani 1 1 d . . .
O72A O 0.3099(4) 0.2422(3) -0.3146(6) 0.0452(14) Uani 1 1 d . . .
O71B O 0.4878(3) 0.1598(3) -0.0011(6) 0.0327(12) Uani 1 1 d . . .
C1A C 0.3262(4) 0.1139(4) -0.2230(8) 0.0253(14) Uani 1 1 d . . .
C1B C 0.5006(4) 0.2436(4) 0.2210(7) 0.0250(14) Uani 1 1 d . . .
C2A C 0.2404(4) 0.0910(4) -0.2560(9) 0.0314(15) Uani 1 1 d . . .
H2A1 H 0.2089 0.1006 -0.1593 0.038 Uiso 1 1 calc R . .
H2A2 H 0.2193 0.1221 -0.3430 0.038 Uiso 1 1 calc R . .
C2B C 0.5544(4) 0.2096(4) 0.3541(8) 0.0283(14) Uani 1 1 d . . .
H2B1 H 0.5469 0.1555 0.3572 0.034 Uiso 1 1 calc R . .
H2B2 H 0.6096 0.2194 0.3272 0.034 Uiso 1 1 calc R . .
C3A C 0.2317(4) 0.0089(4) -0.3031(9) 0.0317(16) Uani 1 1 d . . .
H3A1 H 0.2506 -0.0229 -0.2138 0.038 Uiso 1 1 calc R . .
C3B C 0.5362(4) 0.2423(4) 0.5195(8) 0.0289(15) Uani 1 1 d . . .
H3B1 H 0.4820 0.2285 0.5512 0.035 Uiso 1 1 calc R . .
C4A C 0.2802(4) -0.0064(4) -0.4530(8) 0.0313(15) Uani 1 1 d . . .
H4A1 H 0.2619 0.0270 -0.5402 0.038 Uiso 1 1 calc R . .
C4B C 0.5440(4) 0.3277(4) 0.5184(9) 0.0342(17) Uani 1 1 d . . .
H4B1 H 0.5994 0.3405 0.4932 0.041 Uiso 1 1 calc R . .
C5A C 0.3681(4) 0.0090(4) -0.4212(7) 0.0294(14) Uani 1 1 d . . .
H5A1 H 0.3975 0.0017 -0.5230 0.035 Uiso 1 1 calc R . .
C5B C 0.4910(4) 0.3644(4) 0.3918(9) 0.0342(14) Uani 1 1 d . . .
H5B1 H 0.5053 0.4178 0.3853 0.041 Uiso 1 1 calc R . .
C6A C 0.3803(4) 0.0895(3) -0.3648(8) 0.0282(12) Uani 1 1 d . . .
H6A1 H 0.3710 0.1229 -0.4562 0.034 Uiso 1 1 calc R . .
H6A2 H 0.4352 0.0956 -0.3316 0.034 Uiso 1 1 calc R . .
C6B C 0.5039(4) 0.3295(4) 0.2245(8) 0.0316(16) Uani 1 1 d . . .
H6B1 H 0.5554 0.3455 0.1839 0.038 Uiso 1 1 calc R . .
H6B2 H 0.4638 0.3490 0.1509 0.038 Uiso 1 1 calc R . .
C7A C 0.3267(4) 0.1997(4) -0.2038(8) 0.0285(15) Uani 1 1 d . . .
C7B C 0.5294(4) 0.2128(4) 0.0556(8) 0.0278(15) Uani 1 1 d . . .

loop_
_atom_site_aniso_label
_atom_site_aniso_U_11
_atom_site_aniso_U_22
_atom_site_aniso_U_33
_atom_site_aniso_U_23
_atom_site_aniso_U_13
_atom_site_aniso_U_12
W1 0.02857(12) 0.02576(12) 0.01789(11) -0.00172(11) -0.00014(11) -0.00092(11)
K1 0.0452(8) 0.0375(8) 0.0298(7) 0.0005(8) -0.0025(8) 0.0065(6)
K3 0.0378(12) 0.0354(12) 0.0343(11) 0.000 0.000 0.0103(10)
O3 0.051(4) 0.063(4) 0.057(4) 0.008(3) 0.008(3) 0.001(3)
O4 0.061(4) 0.052(4) 0.040(3) 0.003(3) -0.002(3) 0.012(3)
O5 0.156(8) 0.070(5) 0.056(5) 0.015(4) 0.032(5) 0.049(5)
O1 0.032(2) 0.045(3) 0.034(3) -0.009(2) 0.005(2) -0.006(2)
O1A 0.042(3) 0.020(2) 0.021(2) 0.0014(16) -0.0023(17) -0.0059(19)
O1B 0.027(2) 0.033(3) 0.019(2) -0.0079(19) 0.0027(18) -0.006(2)
O2 0.057(3) 0.042(3) 0.025(3) 0.003(2) 0.000(2) 0.009(3)
O3A 0.030(3) 0.057(4) 0.055(4) -0.018(3) 0.002(2) -0.015(2)
O3B 0.045(3) 0.056(3) 0.023(2) -0.002(3) -0.010(2) 0.015(2)
O4A 0.052(3) 0.033(3) 0.033(3) -0.010(2) 0.002(2) -0.014(2)
O4B 0.082(4) 0.057(4) 0.035(3) -0.017(3) 0.001(3) -0.008(4)
O5A 0.041(3) 0.027(3) 0.038(3) -0.002(2) -0.007(2) -0.001(2)
O5B 0.035(2) 0.038(3) 0.043(3) 0.003(2) 0.000(2) 0.009(2)
O71A 0.039(3) 0.022(2) 0.027(2) -0.0044(19) -0.0067(19) 0.001(2)
O72B 0.036(3) 0.055(4) 0.036(3) -0.004(3) 0.012(2) -0.007(3)
O72A 0.075(4) 0.029(3) 0.031(3) 0.007(2) -0.011(3) -0.001(3)
O71B 0.033(3) 0.043(3) 0.022(2) -0.004(2) 0.005(2) -0.001(2)
C1A 0.030(4) 0.025(4) 0.021(3) 0.001(2) -0.004(3) -0.005(3)
C1B 0.028(3) 0.029(4) 0.017(3) -0.002(3) -0.002(3) 0.001(3)
C2A 0.032(4) 0.034(4) 0.028(3) -0.003(3) 0.001(3) -0.002(3)
C2B 0.030(3) 0.031(3) 0.024(3) 0.002(3) -0.003(3) 0.004(3)
C3A 0.029(4) 0.035(4) 0.031(4) -0.002(3) -0.005(3) -0.009(3)
C3B 0.029(3) 0.034(4) 0.023(3) 0.000(3) -0.004(3) 0.002(3)
C4A 0.041(4) 0.030(4) 0.023(3) -0.004(3) -0.006(3) -0.006(3)
C4B 0.036(4) 0.040(4) 0.027(4) -0.010(3) 0.001(3) -0.008(3)
C5A 0.037(4) 0.032(3) 0.019(3) -0.002(2) 0.003(3) -0.008(3)
C5B 0.039(3) 0.025(3) 0.039(4) -0.001(4) 0.007(3) -0.003(3)
C6A 0.033(3) 0.027(3) 0.024(3) 0.004(3) 0.000(3) -0.006(3)
C6B 0.035(4) 0.029(4) 0.031(4) 0.007(3) -0.003(3) 0.001(3)
C7A 0.030(4) 0.030(4) 0.025(3) -0.002(3) -0.004(3) -0.006(3)
C7B 0.024(3) 0.038(4) 0.021(3) 0.001(3) -0.002(3) 0.002(3)

loop_
_atom_type_symbol
_atom_type_description
_atom_type_scat_dispersion_real
_atom_type_scat_dispersion_imag
_atom_type_scat_source
C C 0.0033 0.0016 'International Tables Vol C Tables 4.2.6.8 and 6.1.1.4'
H H 0.0000 0.0000 'International Tables Vol C Tables 4.2.6.8 and 6.1.1.4'
K K 0.2009 0.2494 'International Tables Vol C Tables 4.2.6.8 and 6.1.1.4'
O O 0.0106 0.0060 'International Tables Vol C Tables 4.2.6.8 and 6.1.1.4'
W W -0.8490 6.8722 'International Tables Vol C Tables 4.2.6.8 and 6.1.1.4'

loop_
_geom_angle_atom_site_label_1
_geom_angle_atom_site_label_2
_geom_angle_atom_site_label_3
_geom_angle
_geom_angle_site_symmetry_1
_geom_angle_site_symmetry_3
_geom_angle_publ_flag
O1 W1 O2 104.0(3) . . ?
O1 W1 O1B 92.9(2) . . ?
O2 W1 O1B 103.6(2) . . ?
O1 W1 O1A 104.7(2) . . ?
O2 W1 O1A 90.2(2) . . ?
O1B W1 O1A 154.41(18) . . ?
O1 W1 O71A 91.2(2) . . ?
O2 W1 O71A 161.1(2) . . ?
O1B W1 O71A 86.39(19) . . ?
O1A W1 O71A 74.99(18) . . ?
O1 W1 O71B 163.7(2) . . ?
O2 W1 O71B 90.0(2) . . ?
O1B W1 O71B 75.41(18) . . ?
O1A W1 O71B 83.26(18) . . ?
O71A W1 O71B 76.90(18) . . ?
O1 W1 K3 141.54(18) . . ?
O2 W1 K3 51.58(17) . . ?
O1B W1 K3 119.53(13) . . ?
O1A W1 K3 53.99(14) . . ?
O71A W1 K3 109.56(13) . . ?
O71B W1 K3 54.45(13) . . ?
O1 W1 K1 42.91(18) . . ?
O2 W1 K1 120.31(17) . . ?
O1B W1 K1 51.72(13) . . ?
O1A W1 K1 137.20(14) . . ?
O71A W1 K1 78.49(13) . . ?
O71B W1 K1 122.38(13) . . ?
K3 W1 K1 168.69(4) . . ?
O72A K1 O4A 87.18(17) 1_556 4 ?
O72A K1 O1 102.93(17) 1_556 . ?
O4A K1 O1 166.75(17) 4 . ?
O72A K1 O5B 76.42(17) 1_556 . ?
O4A K1 O5B 72.21(17) 4 . ?
O1 K1 O5B 118.17(16) . . ?
O72A K1 O4 177.09(19) 1_556 . ?
O4A K1 O4 90.22(18) 4 . ?
O1 K1 O4 79.83(18) . . ?
O5B K1 O4 101.53(18) . . ?
O72A K1 O1B 93.55(16) 1_556 . ?
O4A K1 O1B 133.69(16) 4 . ?
O1 K1 O1B 55.15(13) . . ?
O5B K1 O1B 63.12(14) . . ?
O4 K1 O1B 87.29(16) . . ?
O72A K1 O3B 106.83(18) 1_556 3_456 ?
O4A K1 O3B 73.17(16) 4 3_456 ?
O1 K1 O3B 95.46(15) . 3_456 ?
O5B K1 O3B 145.00(16) . 3_456 ?
O4 K1 O3B 73.61(17) . 3_456 ?
O1B K1 O3B 147.91(14) . 3_456 ?
O72A K1 W1 104.63(13) 1_556 . ?
O4A K1 W1 159.01(13) 4 . ?
O1 K1 W1 25.53(10) . . ?
O5B K1 W1 93.43(12) . . ?
O4 K1 W1 77.46(13) . . ?
O1B K1 W1 30.46(9) . . ?
O3B K1 W1 118.22(11) 3_456 . ?
O72A K1 K2 46.40(15) 1_556 . ?
O4A K1 K2 51.11(15) 4 . ?
O1 K1 K2 141.99(15) . . ?
O5B K1 K2 43.96(12) . . ?
O4 K1 K2 130.72(17) . . ?
O1B K1 K2 98.83(12) . . ?
O3B K1 K2 113.20(13) 3_456 . ?
W1 K1 K2 127.00(9) . . ?
O5A K3 O5A 87.0(2) . 2_655 ?
O5A K3 O2 142.17(16) . 2_655 ?
O5A K3 O2 110.88(16) 2_655 2_655 ?
O5A K3 O2 110.88(16) . . ?
O5A K3 O2 142.17(16) 2_655 . ?
O2 K3 O2 75.7(2) 2_655 . ?
O5A K3 O1A 112.12(15) . 2_655 ?
O5A K3 O1A 64.41(14) 2_655 2_655 ?
O2 K3 O1A 54.53(14) 2_655 2_655 ?
O2 K3 O1A 129.84(16) . 2_655 ?
O5A K3 O1A 64.41(14) . . ?
O5A K3 O1A 112.12(15) 2_655 . ?
O2 K3 O1A 129.84(16) 2_655 . ?
O2 K3 O1A 54.53(14) . . ?
O1A K3 O1A 175.62(19) 2_655 . ?
O5A K3 O71B 84.21(14) . 2_655 ?
O5A K3 O71B 110.83(15) 2_655 2_655 ?
O2 K3 O71B 58.54(15) 2_655 2_655 ?
O2 K3 O71B 104.16(16) . 2_655 ?
O1A K3 O71B 56.79(13) 2_655 2_655 ?
O1A K3 O71B 124.13(13) . 2_655 ?
O5A K3 O71B 110.83(15) . . ?
O5A K3 O71B 84.21(14) 2_655 . ?
O2 K3 O71B 104.16(16) 2_655 . ?
O2 K3 O71B 58.53(15) . . ?
O1A K3 O71B 124.13(13) 2_655 . ?
O1A K3 O71B 56.79(13) . . ?
O71B K3 O71B 159.8(2) 2_655 . ?
O5A K3 W1 97.32(11) . . ?
O5A K3 W1 119.38(11) 2_655 . ?
O2 K3 W1 101.67(12) 2_655 . ?
O2 K3 W1 28.96(11) . . ?
O1A K3 W1 150.56(10) 2_655 . ?
O1A K3 W1 33.03(8) . . ?
O71B K3 W1 129.78(11) 2_655 . ?
O71B K3 W1 37.87(9) . . ?
O5A K3 W1 119.38(11) . 2_655 ?
O5A K3 W1 97.32(11) 2_655 2_655 ?
O2 K3 W1 28.96(11) 2_655 2_655 ?
O2 K3 W1 101.67(12) . 2_655 ?
O1A K3 W1 33.03(8) 2_655 2_655 ?
O1A K3 W1 150.56(10) . 2_655 ?
O71B K3 W1 37.87(9) 2_655 2_655 ?
O71B K3 W1 129.78(11) . 2_655 ?
W1 K3 W1 129.59(7) . 2_655 ?
O8 K2 O5B 106.4(13) 2 . ?
O8 K2 O4B 56.2(12) 2 . ?
O5B K2 O4B 57.87(17) . . ?
O8 K2 O72A 82.0(13) 2 1_556 ?
O5B K2 O72A 73.04(18) . 1_556 ?
O4B K2 O72A 93.6(2) . 1_556 ?
O8 K2 O6 120.5(14) 2 2 ?
O5B K2 O6 107.4(3) . 2 ?
O4B K2 O6 108.0(3) . 2 ?
O72A K2 O6 154.9(4) 1_556 2 ?
O8 K2 O3 69.1(14) 2 . ?
O5B K2 O3 137.9(2) . . ?
O4B K2 O3 90.5(2) . . ?
O72A K2 O3 141.9(3) 1_556 . ?
O6 K2 O3 52.9(3) 2 . ?
O8 K2 O5 126.5(13) 2 . ?
O5B K2 O5 119.8(3) . . ?
O4B K2 O5 177.3(3) . . ?
O72A K2 O5 86.8(2) 1_556 . ?
O6 K2 O5 71.0(3) 2 . ?
O3 K2 O5 90.9(2) . . ?
O8 K2 O4A 158.7(14) 2 4 ?
O5B K2 O4A 66.7(2) . 4 ?
O4B K2 O4A 124.0(2) . 4 ?
O72A K2 O4A 76.66(19) 1_556 4 ?
O6 K2 O4A 80.6(3) 2 4 ?
O3 K2 O4A 130.1(3) . 4 ?
O5 K2 O4A 53.4(2) . 4 ?
O8 K2 O71A 49.7(13) 2 1_556 ?
O5B K2 O71A 105.51(19) . 1_556 ?
O4B K2 O71A 91.1(2) . 1_556 ?
O72A K2 O71A 40.31(14) 1_556 1_556 ?
O6 K2 O71A 147.0(3) 2 1_556 ?
O3 K2 O71A 101.8(2) . 1_556 ?
O5 K2 O71A 90.9(2) . 1_556 ?
O4A K2 O71A 111.09(17) 4 1_556 ?
O8 K2 C7A 64.5(13) 2 1_556 ?
O5B K2 C7A 86.37(19) . 1_556 ?
O4B K2 C7A 89.5(2) . 1_556 ?
O72A K2 C7A 19.10(15) 1_556 1_556 ?
O6 K2 C7A 161.6(3) 2 1_556 ?
O3 K2 C7A 123.5(3) . 1_556 ?
O5 K2 C7A 91.8(2) . 1_556 ?
O4A K2 C7A 94.42(19) 4 1_556 ?
O71A K2 C7A 21.67(13) 1_556 1_556 ?
O8 K2 K1 117.4(14) 2 . ?
O5B K2 K1 44.06(13) . . ?
O4B K2 K1 94.80(14) . . ?
O72A K2 K1 42.01(12) 1_556 . ?
O6 K2 K1 121.1(3) 2 . ?
O3 K2 K1 173.2(3) . . ?
O5 K2 K1 83.7(2) . . ?
O4A K2 K1 43.13(12) 4 . ?
O71A K2 K1 82.32(11) 1_556 . ?
C7A K2 K1 60.94(13) 1_556 . ?
O7 O6 K2 147.9(8) . 2 ?
W1 O1 K1 111.6(2) . . ?
C1A O1A W1 124.6(4) . . ?
C1A O1A K3 120.6(4) . . ?
W1 O1A K3 92.98(16) . . ?
C1B O1B W1 123.7(4) . . ?
C1B O1B K1 135.9(4) . . ?
W1 O1B K1 97.82(17) . . ?
W1 O2 K3 99.5(2) . . ?
C3A O3A H3A 109.5 . . ?
C3B O3B K1 126.7(4) . 3_556 ?
C3B O3B H3B 109.5 . . ?
K1 O3B H3B 101.0 3_556 . ?
C4A O4A K1 141.2(4) . 4_545 ?
C4A O4A K2 115.8(4) . 4_545 ?
K1 O4A K2 85.76(16) 4_545 4_545 ?
C4A O4A H4A 109.5 . . ?
K1 O4A H4A 105.9 4_545 . ?
K2 O4A H4A 79.4 4_545 . ?
C4B O4B K2 120.1(5) . . ?
C4B O4B H4B 109.5 . . ?
K2 O4B H4B 118.6 . . ?
C5A O5A K3 123.1(4) . . ?
C5A O5A H5A 109.5 . . ?
K3 O5A H5A 125.1 . . ?
C5B O5B K2 122.1(4) . . ?
C5B O5B K1 141.5(4) . . ?
K2 O5B K1 91.98(18) . . ?
C5B O5B H5B 109.5 . . ?
K2 O5B H5B 112.7 . . ?
K1 O5B H5B 66.5 . . ?
C7A O71A W1 117.8(4) . . ?
C7A O71A K2 82.9(4) . 1_554 ?
W1 O71A K2 153.5(2) . 1_554 ?
C7A O72A K1 156.4(5) . 1_554 ?
C7A O72A K2 110.4(5) . 1_554 ?
K1 O72A K2 91.6(2) 1_554 1_554 ?
C7B O71B W1 116.7(4) . . ?
C7B O71B K3 139.3(4) . . ?
W1 O71B K3 87.67(16) . . ?
O1A C1A C2A 109.8(5) . . ?
O1A C1A C7A 108.7(5) . . ?
C2A C1A C7A 106.7(6) . . ?
O1A C1A C6A 110.3(5) . . ?
C2A C1A C6A 110.5(5) . . ?
C7A C1A C6A 110.8(5) . . ?
O1B C1B C6B 111.0(6) . . ?
O1B C1B C2B 109.0(5) . . ?
C6B C1B C2B 110.8(5) . . ?
O1B C1B C7B 107.2(5) . . ?
C6B C1B C7B 111.1(6) . . ?
C2B C1B C7B 107.5(5) . . ?
C3A C2A C1A 113.1(6) . . ?
C3A C2A H2A1 109.0 . . ?
C1A C2A H2A1 109.0 . . ?
C3A C2A H2A2 109.0 . . ?
C1A C2A H2A2 109.0 . . ?
H2A1 C2A H2A2 107.8 . . ?
C3B C2B C1B 111.7(5) . . ?
C3B C2B H2B1 109.3 . . ?
C1B C2B H2B1 109.3 . . ?
C3B C2B H2B2 109.3 . . ?
C1B C2B H2B2 109.3 . . ?
H2B1 C2B H2B2 107.9 . . ?
O3A C3A C4A 110.8(6) . . ?
O3A C3A C2A 108.3(6) . . ?
C4A C3A C2A 109.4(6) . . ?
O3A C3A H3A1 109.5 . . ?
C4A C3A H3A1 109.5 . . ?
C2A C3A H3A1 109.5 . . ?
O3B C3B C2B 107.2(6) . . ?
O3B C3B C4B 110.5(6) . . ?
C2B C3B C4B 111.1(6) . . ?
O3B C3B H3B1 109.4 . . ?
C2B C3B H3B1 109.4 . . ?
C4B C3B H3B1 109.4 . . ?
O4A C4A C3A 109.5(6) . . ?
O4A C4A C5A 110.6(6) . . ?
C3A C4A C5A 110.7(5) . . ?
O4A C4A H4A1 108.7 . . ?
C3A C4A H4A1 108.7 . . ?
C5A C4A H4A1 108.7 . . ?
O4B C4B C5B 108.9(6) . . ?
O4B C4B C3B 110.6(6) . . ?
C5B C4B C3B 112.4(6) . . ?
O4B C4B H4B1 108.3 . . ?
C5B C4B H4B1 108.3 . . ?
C3B C4B H4B1 108.3 . . ?
O5A C5A C6A 109.9(5) . . ?
O5A C5A C4A 110.6(5) . . ?
C6A C5A C4A 110.6(6) . . ?
O5A C5A H5A1 108.6 . . ?
C6A C5A H5A1 108.6 . . ?
C4A C5A H5A1 108.6 . . ?
O5B C5B C4B 109.4(6) . . ?
O5B C5B C6B 112.1(6) . . ?
C4B C5B C6B 111.1(6) . . ?
O5B C5B H5B1 108.0 . . ?
C4B C5B H5B1 108.0 . . ?
C6B C5B H5B1 108.0 . . ?
C5A C6A C1A 114.6(5) . . ?
C5A C6A H6A1 108.6 . . ?
C1A C6A H6A1 108.6 . . ?
C5A C6A H6A2 108.6 . . ?
C1A C6A H6A2 108.6 . . ?
H6A1 C6A H6A2 107.6 . . ?
C5B C6B C1B 114.8(6) . . ?
C5B C6B H6B1 108.6 . . ?
C1B C6B H6B1 108.6 . . ?
C5B C6B H6B2 108.6 . . ?
C1B C6B H6B2 108.6 . . ?
H6B1 C6B H6B2 107.6 . . ?
O72A C7A O71A 123.7(7) . . ?
O72A C7A C1A 122.6(6) . . ?
O71A C7A C1A 113.6(6) . . ?
O72A C7A K2 50.5(4) . 1_554 ?
O71A C7A K2 75.4(4) . 1_554 ?
C1A C7A K2 164.7(5) . 1_554 ?
O72B C7B O71B 124.2(6) . . ?
O72B C7B C1B 121.2(6) . . ?
O71B C7B C1B 114.6(6) . . ?

loop_
_geom_bond_atom_site_label_1
_geom_bond_atom_site_label_2
_geom_bond_distance
_geom_bond_site_symmetry_2
_geom_bond_publ_flag
W1 O1 1.743(5) . ?
W1 O2 1.743(5) . ?
W1 O1B 1.924(4) . ?
W1 O1A 1.938(4) . ?
W1 O71A 2.174(5) . ?
W1 O71B 2.182(5) . ?
W1 K3 3.5508(11) . ?
W1 K1 3.7605(18) . ?
K1 O72A 2.652(5) 1_556 ?
K1 O4A 2.716(6) 4 ?
K1 O1 2.753(6) . ?
K1 O5B 2.757(5) . ?
K1 O4 2.784(6) . ?
K1 O1B 2.980(5) . ?
K1 O3B 3.052(5) 3_456 ?
K1 K2 3.961(5) . ?
K3 O5A 2.703(5) . ?
K3 O5A 2.703(5) 2_655 ?
K3 O2 2.820(6) 2_655 ?
K3 O2 2.820(6) . ?
K3 O1A 2.876(5) 2_655 ?
K3 O1A 2.876(5) . ?
K3 O71B 2.891(5) 2_655 ?
K3 O71B 2.891(5) . ?
K3 W1 3.5508(11) 2_655 ?
K2 O8 0.62(2) 2 ?
K2 O5B 2.751(6) . ?
K2 O4B 2.849(8) . ?
K2 O72A 2.870(7) 1_556 ?
K2 O6 2.896(13) 2 ?
K2 O3 2.939(8) . ?
K2 O5 2.969(11) . ?
K2 O4A 3.092(9) 4 ?
K2 O71A 3.399(7) 1_556 ?
K2 C7A 3.485(9) 1_556 ?
O8 K2 0.62(2) 2 ?
O7 O6 1.509(15) . ?
O6 K2 2.896(13) 2 ?
O1A C1A 1.408(7) . ?
O1B C1B 1.413(8) . ?
O3A C3A 1.436(8) . ?
O3A H3A 0.8200 . ?
O3B C3B 1.437(8) . ?
O3B K1 3.052(5) 3_556 ?
O3B H3B 0.8200 . ?
O4A C4A 1.426(9) . ?
O4A K1 2.716(6) 4_545 ?
O4A K2 3.092(9) 4_545 ?
O4A H4A 0.8200 . ?
O4B C4B 1.426(9) . ?
O4B H4B 0.8200 . ?
O5A C5A 1.436(8) . ?
O5A H5A 0.8200 . ?
O5B C5B 1.418(8) . ?
O5B H5B 0.8200 . ?
O71A C7A 1.297(8) . ?
O71A K2 3.399(7) 1_554 ?
O72B C7B 1.238(8) . ?
O72A C7A 1.217(9) . ?
O72A K1 2.652(5) 1_554 ?
O72A K2 2.870(7) 1_554 ?
O71B C7B 1.263(8) . ?
C1A C2A 1.525(9) . ?
C1A C7A 1.532(10) . ?
C1A C6A 1.540(9) . ?
C1B C6B 1.528(10) . ?
C1B C2B 1.543(9) . ?
C1B C7B 1.543(9) . ?
C2A C3A 1.517(10) . ?
C2A H2A1 0.9700 . ?
C2A H2A2 0.9700 . ?
C2B C3B 1.510(9) . ?
C2B H2B1 0.9700 . ?
C2B H2B2 0.9700 . ?
C3A C4A 1.502(10) . ?
C3A H3A1 0.9800 . ?
C3B C4B 1.524(11) . ?
C3B H3B1 0.9800 . ?
C4A C5A 1.528(10) . ?
C4A H4A1 0.9800 . ?
C4B C5B 1.518(10) . ?
C4B H4B1 0.9800 . ?
C5A C6A 1.518(9) . ?
C5A H5A1 0.9800 . ?
C5B C6B 1.524(10) . ?
C5B H5B1 0.9800 . ?
C6A H6A1 0.9700 . ?
C6A H6A2 0.9700 . ?
C6B H6B1 0.9700 . ?
C6B H6B2 0.9700 . ?
C7A K2 3.485(9) 1_554 ?

loop_
_geom_torsion_atom_site_label_1
_geom_torsion_atom_site_label_2
_geom_torsion_atom_site_label_3
_geom_torsion_atom_site_label_4
_geom_torsion
_geom_torsion_site_symmetry_1
_geom_torsion_site_symmetry_2
_geom_torsion_site_symmetry_3
_geom_torsion_site_symmetry_4
_geom_torsion_publ_flag
O1 W1 K1 O72A 89.4(3) . . . 1_556 ?
O2 W1 K1 O72A 12.0(3) . . . 1_556 ?
O1B W1 K1 O72A -71.5(2) . . . 1_556 ?
O1A W1 K1 O72A 141.5(2) . . . 1_556 ?
O71A W1 K1 O72A -166.01(19) . . . 1_556 ?
O71B W1 K1 O72A -99.8(2) . . . 1_556 ?
K3 W1 K1 O72A -29.6(2) . . . 1_556 ?
O1 W1 K1 O4A -148.0(4) . . . 4 ?
O2 W1 K1 O4A 134.6(4) . . . 4 ?
O1B W1 K1 O4A 51.1(4) . . . 4 ?
O1A W1 K1 O4A -95.9(4) . . . 4 ?
O71A W1 K1 O4A -43.4(4) . . . 4 ?
O71B W1 K1 O4A 22.8(4) . . . 4 ?
K3 W1 K1 O4A 92.9(4) . . . 4 ?
O2 W1 K1 O1 -77.4(3) . . . . ?
O1B W1 K1 O1 -160.9(3) . . . . ?
O1A W1 K1 O1 52.1(3) . . . . ?
O71A W1 K1 O1 104.6(3) . . . . ?
O71B W1 K1 O1 170.8(3) . . . . ?
K3 W1 K1 O1 -119.1(3) . . . . ?
O1 W1 K1 O5B 166.3(3) . . . . ?
O2 W1 K1 O5B 88.9(2) . . . . ?
O1B W1 K1 O5B 5.4(2) . . . . ?
O1A W1 K1 O5B -141.6(2) . . . . ?
O71A W1 K1 O5B -89.16(17) . . . . ?
O71B W1 K1 O5B -22.93(19) . . . . ?
K3 W1 K1 O5B 47.2(2) . . . . ?
O1 W1 K1 O4 -92.7(3) . . . . ?
O2 W1 K1 O4 -170.1(3) . . . . ?
O1B W1 K1 O4 106.4(2) . . . . ?
O1A W1 K1 O4 -40.6(2) . . . . ?
O71A W1 K1 O4 11.90(19) . . . . ?
O71B W1 K1 O4 78.1(2) . . . . ?
K3 W1 K1 O4 148.3(2) . . . . ?
O1 W1 K1 O1B 160.9(3) . . . . ?
O2 W1 K1 O1B 83.5(3) . . . . ?
O1A W1 K1 O1B -147.0(3) . . . . ?
O71A W1 K1 O1B -94.5(2) . . . . ?
O71B W1 K1 O1B -28.3(2) . . . . ?
K3 W1 K1 O1B 41.9(2) . . . . ?
O1 W1 K1 O3B -29.2(3) . . . 3_456 ?
O2 W1 K1 O3B -106.7(3) . . . 3_456 ?
O1B W1 K1 O3B 169.8(2) . . . 3_456 ?
O1A W1 K1 O3B 22.8(2) . . . 3_456 ?
O71A W1 K1 O3B 75.32(17) . . . 3_456 ?
O71B W1 K1 O3B 141.55(19) . . . 3_456 ?
K3 W1 K1 O3B -148.29(17) . . . 3_456 ?
O1 W1 K1 K2 135.4(3) . . . . ?
O2 W1 K1 K2 57.9(2) . . . . ?
O1B W1 K1 K2 -25.6(2) . . . . ?
O1A W1 K1 K2 -172.6(2) . . . . ?
O71A W1 K1 K2 -120.10(17) . . . . ?
O71B W1 K1 K2 -53.87(19) . . . . ?
K3 W1 K1 K2 16.3(2) . . . . ?
O1 W1 K3 O5A 60.8(3) . . . . ?
O2 W1 K3 O5A 120.7(3) . . . . ?
O1B W1 K3 O5A -155.25(19) . . . . ?
O1A W1 K3 O5A -4.83(19) . . . . ?
O71A W1 K3 O5A -58.10(17) . . . . ?
O71B W1 K3 O5A -114.8(2) . . . . ?
K1 W1 K3 O5A 167.73(18) . . . . ?
O1 W1 K3 O5A 151.5(3) . . . 2_655 ?
O2 W1 K3 O5A -148.7(3) . . . 2_655 ?
O1B W1 K3 O5A -64.6(2) . . . 2_655 ?
O1A W1 K3 O5A 85.8(2) . . . 2_655 ?
O71A W1 K3 O5A 32.53(19) . . . 2_655 ?
O71B W1 K3 O5A -24.1(2) . . . 2_655 ?
K1 W1 K3 O5A -101.6(2) . . . 2_655 ?
O1 W1 K3 O2 -86.3(3) . . . 2_655 ?
O2 W1 K3 O2 -26.4(4) . . . 2_655 ?
O1B W1 K3 O2 57.6(2) . . . 2_655 ?
O1A W1 K3 O2 -151.9(2) . . . 2_655 ?
O71A W1 K3 O2 154.80(18) . . . 2_655 ?
O71B W1 K3 O2 98.1(2) . . . 2_655 ?
K1 W1 K3 O2 20.6(2) . . . 2_655 ?
O1 W1 K3 O2 -59.8(4) . . . . ?
O1B W1 K3 O2 84.1(3) . . . . ?
O1A W1 K3 O2 -125.5(3) . . . . ?
O71A W1 K3 O2 -178.8(3) . . . . ?
O71B W1 K3 O2 124.6(3) . . . . ?
K1 W1 K3 O2 47.1(3) . . . . ?
O1 W1 K3 O1A -119.2(3) . . . 2_655 ?
O2 W1 K3 O1A -59.3(3) . . . 2_655 ?
O1B W1 K3 O1A 24.7(3) . . . 2_655 ?
O1A W1 K3 O1A 175.2(2) . . . 2_655 ?
O71A W1 K3 O1A 121.9(2) . . . 2_655 ?
O71B W1 K3 O1A 65.2(2) . . . 2_655 ?
K1 W1 K3 O1A -12.3(3) . . . 2_655 ?
O1 W1 K3 O1A 65.7(3) . . . . ?
O2 W1 K3 O1A 125.5(3) . . . . ?
O1B W1 K3 O1A -150.4(2) . . . . ?
O71A W1 K3 O1A -53.3(2) . . . . ?
O71B W1 K3 O1A -109.9(2) . . . . ?
K1 W1 K3 O1A 172.6(2) . . . . ?
O1 W1 K3 O71B -27.7(3) . . . 2_655 ?
O2 W1 K3 O71B 32.1(3) . . . 2_655 ?
O1B W1 K3 O71B 116.2(2) . . . 2_655 ?
O1A W1 K3 O71B -93.4(2) . . . 2_655 ?
O71A W1 K3 O71B -146.64(18) . . . 2_655 ?
O71B W1 K3 O71B 156.7(2) . . . 2_655 ?
K1 W1 K3 O71B 79.19(18) . . . 2_655 ?
O1 W1 K3 O71B 175.6(3) . . . . ?
O2 W1 K3 O71B -124.6(3) . . . . ?
O1B W1 K3 O71B -40.5(2) . . . . ?
O1A W1 K3 O71B 109.9(2) . . . . ?
O71A W1 K3 O71B 56.7(2) . . . . ?
K1 W1 K3 O71B -77.5(2) . . . . ?
O1 W1 K3 W1 -77.6(3) . . . 2_655 ?
O2 W1 K3 W1 -17.8(2) . . . 2_655 ?
O1B W1 K3 W1 66.32(16) . . . 2_655 ?
O1A W1 K3 W1 -143.26(16) . . . 2_655 ?
O71A W1 K3 W1 163.47(13) . . . 2_655 ?
O71B W1 K3 W1 106.81(16) . . . 2_655 ?
K1 W1 K3 W1 29.31(16) . . . 2_655 ?
O72A K1 K2 O8 35.8(14) 1_556 . . 2 ?
O4A K1 K2 O8 168.7(14) 4 . . 2 ?
O1 K1 K2 O8 -8.4(14) . . . 2 ?
O5B K1 K2 O8 -85.5(14) . . . 2 ?
O4 K1 K2 O8 -144.7(14) . . . 2 ?
O1B K1 K2 O8 -50.7(14) . . . 2 ?
O3B K1 K2 O8 127.4(14) 3_456 . . 2 ?
W1 K1 K2 O8 -37.9(14) . . . 2 ?
O72A K1 K2 O5B 121.4(3) 1_556 . . . ?
O4A K1 K2 O5B -105.7(3) 4 . . . ?
O1 K1 K2 O5B 77.1(3) . . . . ?
O4 K1 K2 O5B -59.2(3) . . . . ?
O1B K1 K2 O5B 34.9(2) . . . . ?
O3B K1 K2 O5B -147.1(2) 3_456 . . . ?
W1 K1 K2 O5B 47.7(2) . . . . ?
O72A K1 K2 O4B 90.0(3) 1_556 . . . ?
O4A K1 K2 O4B -137.0(3) 4 . . . ?
O1 K1 K2 O4B 45.8(3) . . . . ?
O5B K1 K2 O4B -31.3(2) . . . . ?
O4 K1 K2 O4B -90.5(3) . . . . ?
O1B K1 K2 O4B 3.6(2) . . . . ?
O3B K1 K2 O4B -178.4(2) 3_456 . . . ?
W1 K1 K2 O4B 16.3(2) . . . . ?
O4A K1 K2 O72A 132.9(3) 4 . . 1_556 ?
O1 K1 K2 O72A -44.2(3) . . . 1_556 ?
O5B K1 K2 O72A -121.4(3) . . . 1_556 ?
O4 K1 K2 O72A 179.5(3) . . . 1_556 ?
O1B K1 K2 O72A -86.5(2) . . . 1_556 ?
O3B K1 K2 O72A 91.5(2) 3_456 . . 1_556 ?
W1 K1 K2 O72A -73.7(2) . . . 1_556 ?
O72A K1 K2 O6 -155.6(4) 1_556 . . 2 ?
O4A K1 K2 O6 -22.6(3) 4 . . 2 ?
O1 K1 K2 O6 160.2(3) . . . 2 ?
O5B K1 K2 O6 83.1(3) . . . 2 ?
O4 K1 K2 O6 23.9(4) . . . 2 ?
O1B K1 K2 O6 118.0(3) . . . 2 ?
O3B K1 K2 O6 -64.0(3) 3_456 . . 2 ?
W1 K1 K2 O6 130.8(3) . . . 2 ?
O72A K1 K2 O3 -128.8(16) 1_556 . . . ?
O4A K1 K2 O3 4.2(16) 4 . . . ?
O1 K1 K2 O3 -173.0(15) . . . . ?
O5B K1 K2 O3 109.9(16) . . . . ?
O4 K1 K2 O3 50.7(16) . . . . ?
O1B K1 K2 O3 144.8(16) . . . . ?
O3B K1 K2 O3 -37.2(16) 3_456 . . . ?
W1 K1 K2 O3 157.6(16) . . . . ?
O72A K1 K2 O5 -92.3(3) 1_556 . . . ?
O4A K1 K2 O5 40.6(2) 4 . . . ?
O1 K1 K2 O5 -136.5(3) . . . . ?
O5B K1 K2 O5 146.4(3) . . . . ?
O4 K1 K2 O5 87.2(2) . . . . ?
O1B K1 K2 O5 -178.8(2) . . . . ?
O3B K1 K2 O5 -0.7(2) 3_456 . . . ?
W1 K1 K2 O5 -165.96(17) . . . . ?
O72A K1 K2 O4A -132.9(3) 1_556 . . 4 ?
O1 K1 K2 O4A -177.1(2) . . . 4 ?
O5B K1 K2 O4A 105.7(3) . . . 4 ?
O4 K1 K2 O4A 46.6(2) . . . 4 ?
O1B K1 K2 O4A 140.60(19) . . . 4 ?
O3B K1 K2 O4A -41.4(2) 3_456 . . 4 ?
W1 K1 K2 O4A 153.39(17) . . . 4 ?
O72A K1 K2 O71A -0.5(2) 1_556 . . 1_556 ?
O4A K1 K2 O71A 132.5(2) 4 . . 1_556 ?
O1 K1 K2 O71A -44.7(2) . . . 1_556 ?
O5B K1 K2 O71A -121.8(2) . . . 1_556 ?
O4 K1 K2 O71A 179.01(19) . . . 1_556 ?
O1B K1 K2 O71A -86.95(15) . . . 1_556 ?
O3B K1 K2 O71A 91.08(17) 3_456 . . 1_556 ?
W1 K1 K2 O71A -74.16(13) . . . 1_556 ?
O72A K1 K2 C7A 3.3(2) 1_556 . . 1_556 ?
O4A K1 K2 C7A 136.2(2) 4 . . 1_556 ?
O1 K1 K2 C7A -40.9(2) . . . 1_556 ?
O5B K1 K2 C7A -118.0(3) . . . 1_556 ?
O4 K1 K2 C7A -177.2(2) . . . 1_556 ?
O1B K1 K2 C7A -83.17(17) . . . 1_556 ?
O3B K1 K2 C7A 94.86(19) 3_456 . . 1_556 ?
W1 K1 K2 C7A -70.38(15) . . . 1_556 ?
O2 W1 O1 K1 119.7(3) . . . . ?
O1B W1 O1 K1 14.9(2) . . . . ?
O1A W1 O1 K1 -146.4(2) . . . . ?
O71A W1 O1 K1 -71.6(2) . . . . ?
O71B W1 O1 K1 -28.8(8) . . . . ?
K3 W1 O1 K1 164.00(9) . . . . ?
O72A K1 O1 W1 -96.9(3) 1_556 . . . ?
O4A K1 O1 W1 124.0(7) 4 . . . ?
O5B K1 O1 W1 -15.6(3) . . . . ?
O4 K1 O1 W1 82.2(3) . . . . ?
O1B K1 O1 W1 -11.65(19) . . . . ?
O3B K1 O1 W1 154.4(2) 3_456 . . . ?
K2 K1 O1 W1 -65.7(3) . . . . ?
O1 W1 O1A C1A 84.9(5) . . . . ?
O2 W1 O1A C1A -170.6(5) . . . . ?
O1B W1 O1A C1A -47.1(7) . . . . ?
O71A W1 O1A C1A -2.4(4) . . . . ?
O71B W1 O1A C1A -80.6(5) . . . . ?
K3 W1 O1A C1A -131.0(5) . . . . ?
K1 W1 O1A C1A 51.2(5) . . . . ?
O1 W1 O1A K3 -144.1(2) . . . . ?
O2 W1 O1A K3 -39.6(2) . . . . ?
O1B W1 O1A K3 83.9(4) . . . . ?
O71A W1 O1A K3 128.57(18) . . . . ?
O71B W1 O1A K3 50.37(16) . . . . ?
K1 W1 O1A K3 -177.86(6) . . . . ?
O5A K3 O1A C1A -51.5(4) . . . . ?
O5A K3 O1A C1A 23.5(4) 2_655 . . . ?
O2 K3 O1A C1A 170.7(4) 2_655 . . . ?
O2 K3 O1A C1A 162.7(5) . . . . ?
O1A K3 O1A C1A -13.4(4) 2_655 . . . ?
O71B K3 O1A C1A -114.1(4) 2_655 . . . ?
O71B K3 O1A C1A 90.2(4) . . . . ?
W1 K3 O1A C1A 133.8(5) . . . . ?
W1 K3 O1A C1A -156.5(3) 2_655 . . . ?
O5A K3 O1A W1 174.7(2) . . . . ?
O5A K3 O1A W1 -110.27(18) 2_655 . . . ?
O2 K3 O1A W1 36.9(2) 2_655 . . . ?
O2 K3 O1A W1 28.95(16) . . . . ?
O1A K3 O1A W1 -147.21(13) 2_655 . . . ?
O71B K3 O1A W1 112.06(18) 2_655 . . . ?
O71B K3 O1A W1 -43.61(15) . . . . ?
W1 K3 O1A W1 69.7(3) 2_655 . . . ?
O1 W1 O1B C1B -177.3(5) . . . . ?
O2 W1 O1B C1B 77.5(5) . . . . ?
O1A W1 O1B C1B -43.4(7) . . . . ?
O71A W1 O1B C1B -86.3(5) . . . . ?
O71B W1 O1B C1B -8.9(5) . . . . ?
K3 W1 O1B C1B 24.2(5) . . . . ?
K1 W1 O1B C1B -164.5(5) . . . . ?
O1 W1 O1B K1 -12.9(2) . . . . ?
O2 W1 O1B K1 -118.0(2) . . . . ?
O1A W1 O1B K1 121.1(4) . . . . ?
O71A W1 O1B K1 78.17(17) . . . . ?
O71B W1 O1B K1 155.6(2) . . . . ?
K3 W1 O1B K1 -171.35(6) . . . . ?
O72A K1 O1B C1B -85.5(5) 1_556 . . . ?
O4A K1 O1B C1B 4.0(6) 4 . . . ?
O1 K1 O1B C1B 171.2(6) . . . . ?
O5B K1 O1B C1B -12.7(5) . . . . ?
O4 K1 O1B C1B 91.7(5) . . . . ?
O3B K1 O1B C1B 144.3(5) 3_456 . . . ?
W1 K1 O1B C1B 161.3(6) . . . . ?
K2 K1 O1B C1B -39.1(5) . . . . ?
O72A K1 O1B W1 113.2(2) 1_556 . . . ?
O4A K1 O1B W1 -157.32(19) 4 . . . ?
O1 K1 O1B W1 9.89(16) . . . . ?
O5B K1 O1B W1 -174.0(2) . . . . ?
O4 K1 O1B W1 -69.6(2) . . . . ?
O3B K1 O1B W1 -17.0(4) 3_456 . . . ?
K2 K1 O1B W1 159.58(17) . . . . ?
O1 W1 O2 K3 146.4(2) . . . . ?
O1B W1 O2 K3 -117.05(19) . . . . ?
O1A W1 O2 K3 41.2(2) . . . . ?
O71A W1 O2 K3 3.6(8) . . . . ?
O71B W1 O2 K3 -42.1(2) . . . . ?
K1 W1 O2 K3 -170.43(5) . . . . ?
O5A K3 O2 W1 -65.9(3) . . . . ?
O5A K3 O2 W1 47.6(4) 2_655 . . . ?
O2 K3 O2 W1 153.3(4) 2_655 . . . ?
O1A K3 O2 W1 146.60(18) 2_655 . . . ?
O1A K3 O2 W1 -33.02(18) . . . . ?
O71B K3 O2 W1 -155.1(2) 2_655 . . . ?
O71B K3 O2 W1 36.3(2) . . . . ?
W1 K3 O2 W1 166.11(19) 2_655 . . . ?
O8 K2 O4B C4B 133.2(17) 2 . . . ?
O5B K2 O4B C4B -12.1(5) . . . . ?
O72A K2 O4B C4B 55.3(6) 1_556 . . . ?
O6 K2 O4B C4B -111.8(6) 2 . . . ?
O3 K2 O4B C4B -162.6(6) . . . . ?
O5 K2 O4B C4B -43(6) . . . . ?
O4A K2 O4B C4B -21.0(7) 4 . . . ?
O71A K2 O4B C4B 95.5(6) 1_556 . . . ?
C7A K2 O4B C4B 73.9(6) 1_556 . . . ?
K1 K2 O4B C4B 13.2(6) . . . . ?
O5A K3 O5A C5A -60.1(4) 2_655 . . . ?
O2 K3 O5A C5A 179.0(4) 2_655 . . . ?
O2 K3 O5A C5A 85.6(5) . . . . ?
O1A K3 O5A C5A -120.8(4) 2_655 . . . ?
O1A K3 O5A C5A 56.3(4) . . . . ?
O71B K3 O5A C5A -171.4(5) 2_655 . . . ?
O71B K3 O5A C5A 22.6(5) . . . . ?
W1 K3 O5A C5A 59.2(5) . . . . ?
W1 K3 O5A C5A -156.8(4) 2_655 . . . ?
O8 K2 O5B C5B -48.5(14) 2 . . . ?
O4B K2 O5B C5B -18.9(5) . . . . ?
O72A K2 O5B C5B -124.5(5) 1_556 . . . ?
O6 K2 O5B C5B 81.8(6) 2 . . . ?
O3 K2 O5B C5B 28.3(8) . . . . ?
O5 K2 O5B C5B 159.5(5) . . . . ?
O4A K2 O5B C5B 153.1(5) 4 . . . ?
O71A K2 O5B C5B -100.3(5) 1_556 . . . ?
C7A K2 O5B C5B -110.6(5) 1_556 . . . ?
K1 K2 O5B C5B -161.2(6) . . . . ?
O8 K2 O5B K1 112.7(14) 2 . . . ?
O4B K2 O5B K1 142.3(3) . . . . ?
O72A K2 O5B K1 36.69(19) 1_556 . . . ?
O6 K2 O5B K1 -117.0(3) 2 . . . ?
O3 K2 O5B K1 -170.5(4) . . . . ?
O5 K2 O5B K1 -39.4(3) . . . . ?
O4A K2 O5B K1 -45.77(15) 4 . . . ?
O71A K2 O5B K1 60.9(2) 1_556 . . . ?
C7A K2 O5B K1 50.62(19) 1_556 . . . ?
O72A K1 O5B C5B 114.4(7) 1_556 . . . ?
O4A K1 O5B C5B -154.2(7) 4 . . . ?
O1 K1 O5B C5B 16.9(7) . . . . ?
O4 K1 O5B C5B -67.7(7) . . . . ?
O1B K1 O5B C5B 13.3(7) . . . . ?
O3B K1 O5B C5B -145.5(6) 3_456 . . . ?
W1 K1 O5B C5B 10.2(7) . . . . ?
K2 K1 O5B C5B 153.9(8) . . . . ?
O72A K1 O5B K2 -39.5(2) 1_556 . . . ?
O4A K1 O5B K2 51.9(2) 4 . . . ?
O1 K1 O5B K2 -137.1(2) . . . . ?
O4 K1 O5B K2 138.4(2) . . . . ?
O1B K1 O5B K2 -140.7(2) . . . . ?
O3B K1 O5B K2 60.5(3) 3_456 . . . ?
W1 K1 O5B K2 -143.74(18) . . . . ?
O1 W1 O71A C7A -106.3(5) . . . . ?
O2 W1 O71A C7A 37.7(9) . . . . ?
O1B W1 O71A C7A 160.8(5) . . . . ?
O1A W1 O71A C7A -1.4(5) . . . . ?
O71B W1 O71A C7A 85.0(5) . . . . ?
K3 W1 O71A C7A 40.7(5) . . . . ?
K1 W1 O71A C7A -147.5(5) . . . . ?
O1 W1 O71A K2 115.6(5) . . . 1_554 ?
O2 W1 O71A K2 -100.4(8) . . . 1_554 ?
O1B W1 O71A K2 22.7(5) . . . 1_554 ?
O1A W1 O71A K2 -139.6(5) . . . 1_554 ?
O71B W1 O71A K2 -53.1(5) . . . 1_554 ?
K3 W1 O71A K2 -97.4(5) . . . 1_554 ?
K1 W1 O71A K2 74.3(5) . . . 1_554 ?
O1 W1 O71B C7B 43.8(10) . . . . ?
O2 W1 O71B C7B -105.8(5) . . . . ?
O1B W1 O71B C7B -1.7(5) . . . . ?
O1A W1 O71B C7B 164.0(5) . . . . ?
O71A W1 O71B C7B 87.9(5) . . . . ?
K3 W1 O71B C7B -146.0(5) . . . . ?
K1 W1 O71B C7B 20.9(5) . . . . ?
O1 W1 O71B K3 -170.2(7) . . . . ?
O2 W1 O71B K3 40.2(2) . . . . ?
O1B W1 O71B K3 144.28(19) . . . . ?
O1A W1 O71B K3 -49.97(16) . . . . ?
O71A W1 O71B K3 -126.07(17) . . . . ?
K1 W1 O71B K3 166.90(5) . . . . ?
O5A K3 O71B C7B -155.5(6) . . . . ?
O5A K3 O71B C7B -71.0(6) 2_655 . . . ?
O2 K3 O71B C7B 39.1(7) 2_655 . . . ?
O2 K3 O71B C7B 102.1(7) . . . . ?
O1A K3 O71B C7B -17.4(7) 2_655 . . . ?
O1A K3 O71B C7B 167.8(7) . . . . ?
O71B K3 O71B C7B 68.4(6) 2_655 . . . ?
W1 K3 O71B C7B 130.0(7) . . . . ?
W1 K3 O71B C7B 23.7(7) 2_655 . . . ?
O5A K3 O71B W1 74.50(18) . . . . ?
O5A K3 O71B W1 159.01(17) 2_655 . . . ?
O2 K3 O71B W1 -90.87(18) 2_655 . . . ?
O2 K3 O71B W1 -27.87(15) . . . . ?
O1A K3 O71B W1 -147.38(15) 2_655 . . . ?
O1A K3 O71B W1 37.77(13) . . . . ?
O71B K3 O71B W1 -61.62(12) 2_655 . . . ?
W1 K3 O71B W1 -106.27(14) 2_655 . . . ?
W1 O1A C1A C2A -111.3(5) . . . . ?
K3 O1A C1A C2A 129.9(5) . . . . ?
W1 O1A C1A C7A 5.1(7) . . . . ?
K3 O1A C1A C7A -113.7(5) . . . . ?
W1 O1A C1A C6A 126.7(5) . . . . ?
K3 O1A C1A C6A 7.9(6) . . . . ?
W1 O1B C1B C6B 137.3(5) . . . . ?
K1 O1B C1B C6B -20.2(8) . . . . ?
W1 O1B C1B C2B -100.3(5) . . . . ?
K1 O1B C1B C2B 102.1(6) . . . . ?
W1 O1B C1B C7B 15.8(7) . . . . ?
K1 O1B C1B C7B -141.8(4) . . . . ?
O1A C1A C2A C3A -71.1(7) . . . . ?
C7A C1A C2A C3A 171.3(6) . . . . ?
C6A C1A C2A C3A 50.8(8) . . . . ?
O1B C1B C2B C3B -69.6(7) . . . . ?
C6B C1B C2B C3B 52.8(8) . . . . ?
C7B C1B C2B C3B 174.4(6) . . . . ?
C1A C2A C3A O3A -179.6(6) . . . . ?
C1A C2A C3A C4A -58.7(8) . . . . ?
K1 O3B C3B C2B 59.1(7) 3_556 . . . ?
K1 O3B C3B C4B -62.1(7) 3_556 . . . ?
C1B C2B C3B O3B -177.4(5) . . . . ?
C1B C2B C3B C4B -56.7(8) . . . . ?
K1 O4A C4A C3A -25.3(10) 4_545 . . . ?
K2 O4A C4A C3A 92.7(6) 4_545 . . . ?
K1 O4A C4A C5A 96.9(7) 4_545 . . . ?
K2 O4A C4A C5A -145.0(4) 4_545 . . . ?
O3A C3A C4A O4A -57.4(8) . . . . ?
C2A C3A C4A O4A -176.7(6) . . . . ?
O3A C3A C4A C5A -179.6(6) . . . . ?
C2A C3A C4A C5A 61.1(8) . . . . ?
K2 O4B C4B C5B 37.6(8) . . . . ?
K2 O4B C4B C3B -86.4(7) . . . . ?
O3B C3B C4B O4B -62.3(8) . . . . ?
C2B C3B C4B O4B 178.9(6) . . . . ?
O3B C3B C4B C5B 175.7(6) . . . . ?
C2B C3B C4B C5B 56.9(8) . . . . ?
K3 O5A C5A C6A -16.6(7) . . . . ?
K3 O5A C5A C4A -139.0(4) . . . . ?
O4A C4A C5A O5A -56.9(7) . . . . ?
C3A C4A C5A O5A 64.7(7) . . . . ?
O4A C4A C5A C6A -178.9(5) . . . . ?
C3A C4A C5A C6A -57.3(7) . . . . ?
K2 O5B C5B C4B 45.1(7) . . . . ?
K1 O5B C5B C4B -103.7(7) . . . . ?
K2 O5B C5B C6B 168.8(4) . . . . ?
K1 O5B C5B C6B 20.0(10) . . . . ?
O4B C4B C5B O5B -51.1(8) . . . . ?
C3B C4B C5B O5B 71.8(8) . . . . ?
O4B C4B C5B C6B -175.4(6) . . . . ?
C3B C4B C5B C6B -52.5(8) . . . . ?
O5A C5A C6A C1A -71.7(7) . . . . ?
C4A C5A C6A C1A 50.7(7) . . . . ?
O1A C1A C6A C5A 74.3(7) . . . . ?
C2A C1A C6A C5A -47.2(8) . . . . ?
C7A C1A C6A C5A -165.3(6) . . . . ?
O5B C5B C6B C1B -72.8(8) . . . . ?
C4B C5B C6B C1B 49.9(8) . . . . ?
O1B C1B C6B C5B 71.2(7) . . . . ?
C2B C1B C6B C5B -50.0(8) . . . . ?
C7B C1B C6B C5B -169.5(5) . . . . ?
K1 O72A C7A O71A 177.2(9) 1_554 . . . ?
K2 O72A C7A O71A 19.8(9) 1_554 . . . ?
K1 O72A C7A C1A -5.7(18) 1_554 . . . ?
K2 O72A C7A C1A -163.0(5) 1_554 . . . ?
K1 O72A C7A K2 157.3(16) 1_554 . . 1_554 ?
W1 O71A C7A O72A -178.2(6) . . . . ?
K2 O71A C7A O72A -15.7(7) 1_554 . . . ?
W1 O71A C7A C1A 4.4(8) . . . . ?
K2 O71A C7A C1A 166.9(6) 1_554 . . . ?
W1 O71A C7A K2 -162.5(4) . . . 1_554 ?
O1A C1A C7A O72A 176.9(7) . . . . ?
C2A C1A C7A O72A -64.8(9) . . . . ?
C6A C1A C7A O72A 55.5(9) . . . . ?
O1A C1A C7A O71A -5.7(8) . . . . ?
C2A C1A C7A O71A 112.6(6) . . . . ?
C6A C1A C7A O71A -127.1(6) . . . . ?
O1A C1A C7A K2 118.2(16) . . . 1_554 ?
C2A C1A C7A K2 -123.5(16) . . . 1_554 ?
C6A C1A C7A K2 -3(2) . . . 1_554 ?
W1 O71B C7B O72B -170.5(6) . . . . ?
K3 O71B C7B O72B 68.4(10) . . . . ?
W1 O71B C7B C1B 10.3(7) . . . . ?
K3 O71B C7B C1B -110.7(6) . . . . ?
O1B C1B C7B O72B 165.1(6) . . . . ?
C6B C1B C7B O72B 43.6(9) . . . . ?
C2B C1B C7B O72B -77.9(8) . . . . ?
O1B C1B C7B O71B -15.8(8) . . . . ?
C6B C1B C7B O71B -137.3(7) . . . . ?
C2B C1B C7B O71B 101.3(6) . . . . ?
